data_9017172
loop_
_publ_author_name
'McDonald, A. M.'
'Back, M. E.'
'Gault, R. A.'
'Horvath, L.'

_publ_section_title
;
 Peatite-(Y) and ramikite-(Y), two new Na-Li-Y+-Zr phosphate-carbonate
 minerals from the Poudrette pegmatite, Mont Saint-Hilaire, Quebec
;
_journal_name_full 'The Canadian Mineralogist'
_journal_page_first 569
_journal_page_last 596
_journal_volume 51
_journal_year 2013
_chemical_compound_source 'Poudrette quarry, Mont Saint-Hilaire, Quebec, Canada'
_chemical_formula_sum 'C2 H2 Li2 Na6 O34 P6 Y3 Zr3'
_chemical_name_mineral Ramikite-(Y)
_space_group_IT_number 1
_space_group_name_Hall 'P 1'
_space_group_name_H-M_alt 'P 1'
_symmetry_space_group_name_H-M 'P 1'
_cell_angle_alpha 90.074
_cell_angle_beta 89.984
_cell_angle_gamma 89.969
_cell_formula_units_Z 2
_cell_length_a 10.9977
_cell_length_b 10.9985
_cell_length_c 10.9966
_cell_volume 1330.128
_database_code_amcsd 0020056
_exptl_crystal_density_diffrn 3.616
_cod_data_source_file inputs/fixed/downloads/07/07384.cif
_cod_data_source_block 07384
_cod_original_formula_sum 'Li2 Na6 Y3 Zr3 P6 C2 O34 H2'
_cod_database_code 9017172

loop_
_space_group_symop_operation_xyz
x,y,z

loop_
_atom_site_aniso_label
_atom_site_aniso_U_11
_atom_site_aniso_U_22
_atom_site_aniso_U_33
_atom_site_aniso_U_12
_atom_site_aniso_U_13
_atom_site_aniso_U_23
Li1 0.03000 0.01000 0.02600 0.01100 0.01500 0.02400
Li2 0.03000 0.01700 0.01900 -0.02000 -0.01200 0.02000
Li3 0.03000 0.01900 0.04000 -0.03000 0.02800 -0.01900
Li4 0.04000 0.00600 0.05000 0.02800 -0.04000 -0.01300
Na1 0.02000 0.02200 0.02600 -0.00500 -0.00200 0.00700
Na2 0.02000 0.01900 0.02700 0.00600 0.00300 0.00800
Na3 0.02300 0.02100 0.02300 -0.00400 0.00100 -0.00500
Na4 0.01700 0.02200 0.03000 -0.00300 -0.00600 0.00800
Na5 0.02000 0.01900 0.03200 0.00400 0.00700 0.00700
Na6 0.03100 0.01600 0.02200 0.00700 -0.00600 -0.00200
Na7 0.02200 0.02000 0.02700 -0.00100 0.00400 -0.00300
Na8 0.02500 0.01900 0.02700 0.00400 0.00400 0.00400
Na9 0.02200 0.02300 0.02200 0.00300 -0.00100 -0.00400
Na10 0.02500 0.02000 0.02200 -0.00500 -0.00400 0.00200
Na11 0.01900 0.02400 0.02700 -0.00800 0.00600 0.00000
Na12 0.02400 0.01800 0.02700 0.00100 -0.00300 -0.00400
Y1 0.01660 0.01590 0.02030 -0.00010 0.00050 0.00060
Y2 0.01070 0.00730 0.01080 -0.00080 0.00000 -0.00060
Y3 0.01200 0.00930 0.01690 0.00130 0.00020 0.00070
Y4 0.02180 0.01760 0.02400 -0.00050 0.00170 0.00340
Y5 0.01240 0.01520 0.01660 -0.00110 0.00180 0.00200
Y6 0.01620 0.01620 0.02460 -0.00240 0.00160 0.00220
Zr1 0.01060 0.00720 0.01140 -0.00140 0.00060 0.00080
Zr2 0.00800 0.00650 0.01590 -0.00080 0.00050 0.00190
Zr3 0.00770 0.01070 0.01140 -0.00090 0.00080 0.00160
Zr4 0.01160 0.00620 0.01170 -0.00010 0.00020 0.00180
Zr5 0.00820 0.00980 0.01110 0.00030 0.00040 0.00170
Zr6 0.00770 0.00640 0.01490 -0.00030 0.00070 0.00130
P1 0.01100 0.01000 0.01600 0.00000 -0.00100 0.00240
P2 0.01300 0.01200 0.01800 -0.00100 0.00000 0.00200
P3 0.01200 0.01000 0.01700 -0.00200 0.00100 0.00100
P4 0.01200 0.01000 0.01600 0.00000 -0.00240 0.00170
P5 0.01200 0.01200 0.01800 -0.00100 0.00000 0.00100
P6 0.01200 0.01000 0.01400 0.00000 0.00100 0.00110
P7 0.01200 0.01100 0.01500 0.00000 0.00100 0.00150
P8 0.01300 0.00800 0.01500 0.00200 0.00200 0.00220
P9 0.01100 0.01000 0.01700 -0.00100 0.00100 0.00240
P10 0.01300 0.01000 0.01400 0.00000 -0.00040 0.00060
P11 0.01200 0.01300 0.01700 -0.00300 0.00200 0.00230
P12 0.01100 0.00800 0.01600 0.00000 0.00200 0.00030
C1 0.01400 0.00900 0.02000 0.00300 -0.00400 0.00100
C2 0.01500 0.00800 0.01900 -0.00600 0.00400 -0.00100
C3 0.00800 0.01400 0.02000 -0.00300 -0.00100 0.00600
C4 0.01900 0.00900 0.01200 0.00700 0.00400 0.00600
O1 0.01600 0.01600 0.03000 -0.00600 -0.00600 0.00200
O2 0.01800 0.01800 0.01600 -0.00700 0.00700 0.00600
O3 0.03100 0.02700 0.03100 0.00000 -0.01200 0.01600
O4 0.02700 0.01700 0.02200 -0.00900 -0.00200 0.00900
O5 0.01100 0.01900 0.04100 -0.00100 -0.00200 -0.00600
O6 0.02000 0.01100 0.02600 0.00600 0.00700 0.00500
O7 0.02000 0.01900 0.01800 0.00700 0.00800 0.00700
O8 0.02000 0.01000 0.03000 -0.00400 -0.00500 0.01000
O9 0.02200 0.01900 0.01500 0.00600 0.00700 0.00100
O10 0.01900 0.01100 0.01900 0.00300 -0.00100 -0.00100
O11 0.02200 0.01000 0.02700 0.00000 0.00200 0.00800
O12 0.02000 0.01600 0.02200 -0.00300 0.00600 0.01000
O13 0.03500 0.01600 0.04200 -0.01400 0.00200 0.01700
O14 0.01900 0.02600 0.02600 -0.01600 0.01400 -0.00300
O15 0.01100 0.02000 0.03400 0.00900 -0.00900 -0.00400
O16 0.01900 0.02400 0.04100 0.00900 0.01600 0.00500
O17 0.02300 0.02600 0.03900 -0.01700 -0.01200 0.00600
O18 0.02400 0.01300 0.01900 -0.00100 -0.00600 -0.00300
O19 0.00700 0.01200 0.02200 0.00300 -0.00500 -0.00400
O20 0.02000 0.01700 0.01300 0.00400 -0.00100 0.00400
O21 0.02100 0.02100 0.01700 0.00100 -0.00300 -0.00500
O22 0.02100 0.00700 0.02300 0.00400 -0.00400 -0.00500
O23 0.01300 0.00800 0.02500 0.00000 -0.00300 -0.00400
O24 0.02600 0.01700 0.00600 -0.00600 0.00000 0.01000
O25 0.00600 0.02100 0.02600 -0.00700 0.00400 0.00700
O26 0.02400 0.01800 0.01900 -0.00200 0.00600 -0.00300
O27 0.01200 0.01800 0.02900 -0.00900 0.00900 -0.01100
O28 0.02200 0.00800 0.02300 -0.01000 0.00500 0.00300
O29 0.02600 0.01500 0.02800 -0.00900 -0.00100 0.01100
O30 0.03300 0.02300 0.03600 -0.01900 0.00100 -0.01300
O31 0.02200 0.02000 0.02300 -0.00900 -0.00400 0.00100
O32 0.00600 0.01500 0.03400 -0.00500 0.00300 0.00300
O33 0.02200 0.00800 0.02400 -0.00700 -0.00100 0.00100
O34 0.02300 0.01300 0.02100 -0.00400 0.00300 -0.00400
O35 0.01500 0.02200 0.02800 -0.00300 0.00000 0.01200
O36 0.02500 0.02300 0.01600 -0.00400 0.00800 0.00600
O37 0.01900 0.02700 0.03900 -0.00700 0.01200 -0.01400
O38 0.02500 0.01600 0.02400 -0.00800 -0.00900 -0.00200
O39 0.02400 0.01500 0.02100 0.01100 -0.00300 0.00100
O40 0.01400 0.01400 0.02100 0.00600 -0.00400 -0.00500
O41 0.01400 0.01600 0.02600 0.00100 -0.00200 -0.00700
O42 0.03100 0.01800 0.03800 0.00100 -0.01000 -0.00500
O43 0.01100 0.02500 0.03100 0.00000 0.00700 0.00600
O44 0.02800 0.02000 0.03600 0.00500 -0.00200 0.01800
O45 0.02600 0.01800 0.03200 0.01000 0.00300 -0.00800
O46 0.03500 0.02700 0.02900 -0.00100 0.01100 0.01500
O47 0.01700 0.01200 0.03400 0.00400 0.00400 0.01000
O48 0.02100 0.03300 0.03400 -0.01500 0.01300 0.00500
O49 0.02500 0.01700 0.02200 0.00300 0.00800 -0.00200
O50 0.01900 0.02300 0.02300 0.00100 -0.00300 0.01000
O51 0.03200 0.01400 0.02600 -0.00800 -0.00200 -0.00800
O52 0.01500 0.01600 0.02600 0.00300 0.00700 0.00000
O53 0.01200 0.01300 0.02200 0.00700 0.00000 0.00100
O54 0.01500 0.01700 0.03000 -0.00400 -0.00400 0.00400
O55 0.01700 0.01500 0.02700 0.00100 0.00700 -0.00200
O56 0.01400 0.02000 0.03100 0.00300 -0.00100 0.00500
O57 0.02400 0.00600 0.01300 -0.00300 0.00100 0.00000
O58 0.01900 0.01000 0.02700 0.00300 0.00900 0.00800
O59 0.02300 0.01900 0.00900 0.00400 -0.00300 -0.00200
O60 0.02100 0.02700 0.03500 0.00700 -0.01600 0.00400
O61 0.03100 0.02800 0.03500 -0.02000 -0.01900 0.02800
O62 0.02800 0.02000 0.02700 0.00700 -0.00800 -0.00900
O63 0.02900 0.03400 0.02100 -0.01200 0.01300 -0.01200
O64 0.03300 0.03000 0.03600 0.02300 0.02600 0.02000
O-H65 0.04400 0.02700 0.05300 0.02700 0.03300 0.03000
O-H66 0.01700 0.01800 0.03600 0.00600 -0.01600 -0.01400
O-H67 0.04200 0.04600 0.05500 -0.03600 -0.03300 0.03000
O-H68 0.02600 0.02700 0.04500 -0.01800 0.02400 -0.01700

loop_
_atom_site_label
_atom_site_fract_x
_atom_site_fract_y
_atom_site_fract_z
_atom_site_U_iso_or_equiv
_atom_site_type_symbol
_atom_site_attached_hydrogens
Li1 -0.03000 0.32300 1.15100 0.02100 Li 0
Li2 0.96900 -0.30800 0.52000 0.02100 Li 0
Li3 0.33900 0.32100 0.52400 0.02800 Li 0
Li4 0.34400 0.69800 1.14600 0.03300 Li 0
Na1 0.81970 0.49620 0.66710 0.02200 Na 0
Na2 0.81960 -0.48100 1.00490 0.02200 Na 0
Na3 0.48290 0.51860 0.66850 0.02200 Na 0
Na4 0.82000 -0.16070 1.32590 0.02300 Na 0
Na5 0.81910 0.17600 1.34740 0.02400 Na 0
Na6 0.13940 -0.16080 1.00530 0.02300 Na 0
Na7 1.48320 0.17500 0.32770 0.02300 Na 0
Na8 0.16070 0.17540 1.00400 0.02300 Na 0
Na9 0.48300 -0.50190 1.00370 0.02200 Na 0
Na10 0.16200 -0.16130 -0.33280 0.02200 Na 0
Na11 0.14070 0.17580 0.66850 0.02300 Na 0
Na12 0.48270 -0.16020 1.34590 0.02300 Na 0
Y1 1.15350 -0.17520 0.33620 0.01760 Y 0
Y2 0.46950 0.50770 1.33670 0.00960 Y 0
Y3 0.15180 0.50800 1.01900 0.01270 Y 0
Y4 0.83540 0.50730 1.33660 0.02110 Y 0
Y5 1.15190 0.19020 0.33690 0.01480 Y 0
Y6 0.15210 0.50730 0.65360 0.01900 Y 0
Zr1 0.41960 0.00760 0.83680 0.00970 Zr 0
Zr2 0.65090 0.00730 0.60540 0.01010 Zr 0
Zr3 0.65070 0.23890 0.83700 0.00990 Zr 0
Zr4 0.88210 0.00740 0.83670 0.00980 Zr 0
Zr5 0.65080 -0.22380 0.83650 0.00970 Zr 0
Zr6 0.65080 0.00760 1.06810 0.00970 Zr 0
P1 0.63680 -0.30120 1.14560 0.01240 P 0
P2 0.95940 0.31620 0.85150 0.01440 P 0
P3 0.34200 0.69840 0.85090 0.01280 P 0
P4 0.34220 0.02240 0.52740 0.01260 P 0
P5 0.63640 0.31660 0.52750 0.01370 P 0
P6 0.34170 -0.00720 1.14610 0.01190 P 0
P7 0.95990 -0.30080 0.82110 0.01280 P 0
P8 0.34210 0.31670 0.82150 0.01220 P 0
P9 0.95980 0.02290 1.14510 0.01290 P 0
P10 0.66700 0.69870 0.52690 0.01230 P 0
P11 0.95910 -0.00830 0.52770 0.01400 P 0
P12 0.66670 0.31710 1.14600 0.01160 P 0
C1 1.03400 0.38900 0.45380 0.01400 C 0
C2 1.03300 -0.37550 0.21750 0.01400 C 0
C3 0.27000 0.38890 1.21860 0.01400 C 0
C4 1.27100 -0.37380 0.45430 0.01300 C 0
O1 0.79260 0.35640 1.18740 0.02000 O 0
O2 0.31400 0.00960 0.66610 0.01700 O 0
O3 1.03010 -0.37040 0.91940 0.03000 O 0
O4 0.31880 0.34400 1.31490 0.02200 O 0
O5 0.65000 0.34560 1.01000 0.02400 O 0
O6 0.31940 0.52910 1.50260 0.01900 O 0
O7 0.31820 0.67150 1.35770 0.01900 O 0
O8 0.31970 0.48560 1.16980 0.02000 O 0
O9 0.47900 0.00740 0.50050 0.01800 O 0
O10 0.64800 0.17900 0.50000 0.01600 O 0
O11 0.31200 -0.16180 0.83920 0.02000 O 0
O12 0.31400 0.17900 0.83810 0.01900 O 0
O13 1.02940 0.08940 0.45940 0.03100 O 0
O14 0.50980 0.65600 1.18840 0.02300 O 0
O15 0.51030 0.35910 1.48310 0.02200 O 0
O16 0.57090 0.38820 1.21670 0.02800 O 0
O17 0.57160 0.62700 1.45700 0.02900 O 0
O18 0.47900 0.34620 0.83760 0.01900 O 0
O19 0.82220 0.34360 0.83860 0.01400 O 0
O20 0.64600 0.34510 0.66640 0.01700 O 0
O21 0.98800 0.00920 1.00990 0.02000 O 0
O22 0.98800 -0.16630 0.83700 0.01700 O 0
O23 0.98640 0.18090 0.83850 0.01500 O 0
O24 0.64900 -0.32900 0.66340 0.01600 O 0
O25 0.82310 -0.32840 0.83670 0.01700 O 0
O26 0.64600 -0.33020 1.00980 0.02000 O 0
O27 1.13040 -0.32810 0.16970 0.02000 O 0
O28 0.98690 -0.32520 0.31360 0.01800 O 0
O29 1.30080 -0.13360 0.18780 0.02300 O 0
O30 1.27470 -0.07730 0.45980 0.03000 O 0
O31 0.48000 0.00860 1.17440 0.02100 O 0
O32 0.82210 0.00940 1.17460 0.01800 O 0
O33 0.64800 -0.16420 1.17440 0.01800 O 0
O34 -0.01370 0.52930 1.16850 0.01900 O 0
O35 0.17420 0.34190 1.16920 0.02100 O 0
O36 0.30010 0.65680 0.97810 0.02100 O 0
O37 0.27140 0.38690 0.92020 0.02800 O 0
O38 0.00290 0.35820 0.97640 0.02200 O 0
O39 0.98670 0.33940 1.35930 0.02000 O 0
O40 0.98720 0.48470 1.50350 0.01600 O 0
O41 1.12960 0.34050 0.50230 0.01900 O 0
O42 0.27360 0.62860 0.75030 0.02900 O 0
O43 0.47900 -0.33090 0.83820 0.02200 O 0
O44 1.02780 -0.07650 0.21310 0.02800 O 0
O45 1.27280 0.09190 0.21510 0.02500 O 0
O46 1.02850 0.38450 0.75180 0.03100 O 0
O47 1.29990 0.14850 0.48450 0.02100 O 0
O48 0.73580 0.38350 1.46060 0.03000 O 0
O49 0.00280 0.65800 0.69470 0.02100 O 0
O50 0.30120 0.35740 0.69490 0.02200 O 0
O51 1.00230 0.14790 0.18850 0.02400 O 0
O52 0.79280 0.65780 1.48580 0.01900 O 0
O53 0.82420 0.00700 0.49990 0.01500 O 0
O54 0.31200 0.00760 1.00760 0.02100 O 0
O55 1.00190 -0.13400 0.48570 0.02000 O 0
O56 0.64900 0.83260 0.49860 0.02200 O 0
O57 0.64900 0.17970 1.17350 0.01400 O 0
O58 1.17520 -0.32720 0.50180 0.01900 O 0
O59 0.98700 0.00670 0.66240 0.01700 O 0
O60 0.73670 -0.36790 1.21110 0.02800 O 0
O61 0.75500 -0.09600 0.73300 0.03100 O 0
O62 0.55400 -0.08970 0.93710 0.02500 O 0
O63 0.55100 0.10780 0.73560 0.02800 O 0
O64 0.75400 0.10900 0.93900 0.03300 O 0
O-H65 0.53000 -0.11500 0.71400 0.04100 O 1
O-H66 0.77530 0.13320 0.71270 0.02400 O 1
O-H67 0.52900 0.13100 0.95900 0.04800 O 1
O-H68 0.77400 -0.11660 0.96100 0.03200 O 1

loop_
_cod_changelog_entry_id
_cod_changelog_entry_author
_cod_changelog_entry_date
_cod_changelog_entry_text
1
;cod-tools version 3.8.0
Id: cif_guess_AMCSD_atom_types 9574 2023-05-10 09:00:05Z saulius
;
2023-05-10T18:57:54+03:00
;Derived atom types and hydrogen counts
from atom names that follow the AMCSD naming convention
(Wat == water, O-H == hydroxyl).
;

loop_
_cod_related_entry_id
_cod_related_entry_database
_cod_related_entry_code
1 AMCSD 0020056
